data_4020201
loop_
_publ_author_name
'N. R. Conley'
'R. J. Hung'
'C. G. Willson'

_journal_name_full 'Journal of Organic Chemistry'
_journal_page_first 4553
_journal_page_last 4555
_journal_paper_doi 10.1021/jo048031q
_journal_volume 70
_journal_year 2005
_chemical_formula_sum 'C10 H7 Br N2 O2'
_chemical_formula_weight 267.09
_space_group_IT_number 2
_symmetry_cell_setting triclinic
_symmetry_space_group_name_Hall '-P 1'
_symmetry_space_group_name_H-M 'P -1'
_cell_angle_alpha 76.697(2)
_cell_angle_beta 77.861(2)
_cell_angle_gamma 85.168(2)
_cell_formula_units_Z 2
_cell_length_a 5.9611(2)
_cell_length_b 7.5339(2)
_cell_length_c 11.4495(4)
_cell_measurement_temperature 153(2)
_cell_volume 488.87(3)
_diffrn_ambient_temperature 153(2)
_exptl_crystal_density_diffrn 1.814
_cod_depositor_comments
;
The following automatic conversions were performed:
'_symmetry_cell_setting' value 'Triclinic' changed to 'triclinic'
according to '/home/saulius/struct/CIF-dictionaries/cif_core.dic'
dictionary named 'cif_core.dic' version 2.4.1 from 2010-06-29.

Automatic conversion script
Id: cif_fix_enum 1527 2010-12-29 10:47:43Z saulius 
;
_cod_database_code 4020201

loop_
_symmetry_equiv_pos_as_xyz
'x, y, z'
'-x, -y, -z'

loop_
_atom_site_label
_atom_site_type_symbol
_atom_site_fract_x
_atom_site_fract_y
_atom_site_fract_z
_atom_site_U_iso_or_equiv
_atom_site_adp_type
_atom_site_occupancy
_atom_site_symmetry_multiplicity
_atom_site_calc_flag
_atom_site_refinement_flags
_atom_site_disorder_assembly
_atom_site_disorder_group
Br Br 0.10375(4) 0.75896(4) 0.05025(2) 0.03087(13) Uani 1 1 d . . .
O1 O 0.7853(3) 0.0558(2) 0.60268(17) 0.0246(4) Uani 1 1 d . . .
C2 C 0.8411(4) -0.0502(3) 0.7100(2) 0.0239(5) Uani 1 1 d . . .
C3 C 0.6377(5) -0.0529(4) 0.8068(3) 0.0257(6) Uani 1 1 d . . .
C4 C 0.4713(5) 0.0492(4) 0.7595(3) 0.0260(6) Uani 1 1 d . . .
C5 C 0.5589(4) 0.1199(3) 0.6317(2) 0.0218(5) Uani 1 1 d . . .
O6 O 1.0298(3) -0.1200(3) 0.71144(18) 0.0314(4) Uani 1 1 d . . .
N7 N 0.4540(4) 0.2240(3) 0.5542(2) 0.0233(5) Uani 1 1 d . . .
N8 N 0.5697(4) 0.2750(3) 0.4381(2) 0.0247(5) Uani 1 1 d . . .
C9 C 0.4581(4) 0.3861(3) 0.3512(2) 0.0210(5) Uani 1 1 d . . .
C10 C 0.2282(4) 0.4430(4) 0.3807(2) 0.0232(5) Uani 1 1 d . . .
C11 C 0.1233(4) 0.5548(4) 0.2917(2) 0.0240(5) Uani 1 1 d . . .
C12 C 0.2474(4) 0.6087(3) 0.1741(2) 0.0223(5) Uani 1 1 d . . .
C13 C 0.4766(4) 0.5544(4) 0.1437(2) 0.0230(5) Uani 1 1 d . . .
C14 C 0.5818(4) 0.4439(3) 0.2318(2) 0.0232(5) Uani 1 1 d . . .
H3 H 0.628(6) -0.115(5) 0.891(3) 0.056(11) Uiso 1 1 d . . .
H4 H 0.320(6) 0.079(5) 0.796(3) 0.044(9) Uiso 1 1 d . . .
H8 H 0.688(6) 0.227(5) 0.419(3) 0.044(10) Uiso 1 1 d . . .
H10 H 0.143(5) 0.400(4) 0.464(3) 0.028(8) Uiso 1 1 d . . .
H11 H -0.022(5) 0.595(4) 0.310(3) 0.025(7) Uiso 1 1 d . . .
H13 H 0.559(5) 0.594(4) 0.064(3) 0.034(8) Uiso 1 1 d . . .
H14 H 0.739(5) 0.401(4) 0.213(3) 0.030(8) Uiso 1 1 d . . .

loop_
_atom_site_aniso_label
_atom_site_aniso_U_11
_atom_site_aniso_U_22
_atom_site_aniso_U_33
_atom_site_aniso_U_23
_atom_site_aniso_U_13
_atom_site_aniso_U_12
Br 0.02426(16) 0.03585(19) 0.02754(18) 0.00144(12) -0.00668(11) 0.00746(11)
O1 0.0193(9) 0.0255(9) 0.0275(10) -0.0048(8) -0.0049(7) 0.0064(7)
C2 0.0250(13) 0.0193(12) 0.0283(14) -0.0051(11) -0.0097(11) 0.0045(10)
C3 0.0275(13) 0.0208(13) 0.0278(14) -0.0030(11) -0.0053(11) -0.0015(10)
C4 0.0206(13) 0.0268(14) 0.0288(14) -0.0065(11) -0.0016(11) 0.0018(10)
C5 0.0158(11) 0.0215(12) 0.0288(14) -0.0077(11) -0.0051(10) 0.0034(9)
O6 0.0256(10) 0.0327(10) 0.0347(11) -0.0068(9) -0.0087(8) 0.0112(8)
N7 0.0213(10) 0.0234(11) 0.0247(11) -0.0057(9) -0.0047(9) 0.0025(9)
N8 0.0199(11) 0.0276(12) 0.0237(12) -0.0050(10) -0.0028(9) 0.0094(9)
C9 0.0208(12) 0.0195(12) 0.0250(13) -0.0086(10) -0.0066(10) 0.0023(10)
C10 0.0210(12) 0.0253(13) 0.0225(13) -0.0052(11) -0.0040(10) 0.0033(10)
C11 0.0158(12) 0.0282(14) 0.0285(14) -0.0096(11) -0.0040(10) 0.0051(10)
C12 0.0220(12) 0.0209(12) 0.0249(13) -0.0054(10) -0.0074(10) 0.0034(10)
C13 0.0200(12) 0.0246(13) 0.0239(13) -0.0063(11) -0.0026(10) 0.0014(10)
C14 0.0186(12) 0.0207(12) 0.0313(14) -0.0086(11) -0.0048(11) 0.0024(10)

loop_
_geom_bond_atom_site_label_1
_geom_bond_atom_site_label_2
_geom_bond_distance
_geom_bond_site_symmetry_2
_geom_bond_publ_flag
Br C12 1.906(3) . ?
O1 C2 1.390(3) . ?
O1 C5 1.392(3) . ?
C2 O6 1.202(3) . ?
C2 C3 1.459(4) . ?
C3 C4 1.332(4) . ?
C3 H3 0.96(4) . ?
C4 C5 1.437(4) . ?
C4 H4 0.94(4) . ?
C5 N7 1.275(3) . ?
N7 N8 1.347(3) . ?
N8 C9 1.391(3) . ?
N8 H8 0.78(4) . ?
C9 C10 1.396(4) . ?
C9 C14 1.399(4) . ?
C10 C11 1.387(4) . ?
C10 H10 0.98(3) . ?
C11 C12 1.380(4) . ?
C11 H11 0.89(3) . ?
C12 C13 1.388(4) . ?
C13 C14 1.377(4) . ?
C13 H13 0.93(3) . ?
C14 H14 0.96(3) . ?

loop_
_cod_related_entry_id
_cod_related_entry_database
_cod_related_entry_code
1 ChemSpider 30658443
